data_7127355
loop_
_publ_author_name
'Horsley Downie, Thomas M.'
'Hall, Jonathan W.'
'Collier Finn, Thomas P.'
'Liptrot, David J.'
'Lowe, John P.'
'Mahon, Mary F.'
'McMullin, Claire L.'
'Whittlesey, Michael K.'

_publ_section_title
;
 The first ring-expanded NHC-copper(i) phosphides as catalysts in the
 highly selective hydrophosphination of isocyanates.
;
_journal_issue 87
_journal_name_full 'Chemical communications (Cambridge, England)'
_journal_page_first 13359
_journal_page_last 13362
_journal_paper_doi 10.1039/d0cc05694d
_journal_volume 56
_journal_year 2020
_chemical_formula_moiety 'C33 H36 Cu N2 P'
_chemical_formula_sum 'C33 H36 Cu N2 P'
_chemical_formula_weight 555.15
_space_group_crystal_system monoclinic
_space_group_IT_number 14
_space_group_name_Hall '-P 2ybc'
_space_group_name_H-M_alt 'P 1 21/c 1'
_atom_sites_solution_hydrogens geom
_atom_sites_solution_primary iterative
_audit_creation_date 2019-03-01
_audit_creation_method
;
Olex2 1.2
(compiled 2018.05.29 svn.r3508 for OlexSys, GUI svn.r5506)
;
_audit_update_record
;
2020-07-06 deposited with the CCDC.	2020-09-30 downloaded from the CCDC.
;
_cell_angle_alpha 90
_cell_angle_beta 119.072(3)
_cell_angle_gamma 90
_cell_formula_units_Z 4
_cell_length_a 12.9476(3)
_cell_length_b 19.6806(3)
_cell_length_c 13.1443(3)
_cell_measurement_reflns_used 9677
_cell_measurement_temperature 150.0(2)
_cell_measurement_theta_max 29.1860
_cell_measurement_theta_min 3.7040
_cell_volume 2927.40(14)
_computing_cell_refinement 'CrysAlisPro 1.171.39.46 (Rigaku OD, 2018)'
_computing_data_collection 'CrysAlisPro 1.171.39.46 (Rigaku OD, 2018)'
_computing_data_reduction 'CrysAlisPro 1.171.39.46 (Rigaku OD, 2018)'
_computing_molecular_graphics 'Olex2 (Dolomanov et al., 2009)'
_computing_publication_material 'Olex2 (Dolomanov et al., 2009)'
_computing_structure_refinement 'ShelXL (Sheldrick, 2015)'
_computing_structure_solution 'olex2.solve (Bourhis et al., 2015)'
_diffrn_ambient_environment N~2~
_diffrn_ambient_temperature 150.0(2)
_diffrn_detector 'CCD plate'
_diffrn_detector_area_resol_mean 16.1468
_diffrn_detector_type EosS2
_diffrn_measured_fraction_theta_full 0.997
_diffrn_measured_fraction_theta_max 0.874
_diffrn_measurement_device 'four-circle diffractometer'
_diffrn_measurement_device_type 'New Xcalibur, EosS2'
_diffrn_measurement_method '\w scans'
_diffrn_radiation_monochromator graphite
_diffrn_radiation_probe x-ray
_diffrn_radiation_type MoK\a
_diffrn_radiation_wavelength 0.71073
_diffrn_reflns_av_R_equivalents 0.0267
_diffrn_reflns_av_unetI/netI 0.0306
_diffrn_reflns_Laue_measured_fraction_full 0.997
_diffrn_reflns_Laue_measured_fraction_max 0.874
_diffrn_reflns_limit_h_max 16
_diffrn_reflns_limit_h_min -16
_diffrn_reflns_limit_k_max 25
_diffrn_reflns_limit_k_min -27
_diffrn_reflns_limit_l_max 18
_diffrn_reflns_limit_l_min -17
_diffrn_reflns_number 27306
_diffrn_reflns_point_group_measured_fraction_full 0.997
_diffrn_reflns_point_group_measured_fraction_max 0.874
_diffrn_reflns_theta_full 25.242
_diffrn_reflns_theta_max 29.542
_diffrn_reflns_theta_min 3.547
_diffrn_source 'fine-focus sealed X-ray tube'
_diffrn_source_type 'Enhance (Mo) X-ray Source'
_exptl_absorpt_coefficient_mu 0.824
_exptl_absorpt_correction_T_max 1.00000
_exptl_absorpt_correction_T_min 0.92295
_exptl_absorpt_correction_type multi-scan
_exptl_absorpt_process_details
;
CrysAlisPro 1.171.39.46 (Rigaku Oxford Diffraction, 2018)
Empirical absorption correction using spherical harmonics,
 implemented in SCALE3 ABSPACK scaling algorithm.
;
_exptl_crystal_colour yellow
_exptl_crystal_colour_primary yellow
_exptl_crystal_density_diffrn 1.260
_exptl_crystal_description block
_exptl_crystal_F_000 1168
_exptl_crystal_size_max 0.374
_exptl_crystal_size_mid 0.234
_exptl_crystal_size_min 0.168
_refine_diff_density_max 0.346
_refine_diff_density_min -0.249
_refine_diff_density_rms 0.054
_refine_ls_extinction_method none
_refine_ls_goodness_of_fit_ref 1.025
_refine_ls_hydrogen_treatment constr
_refine_ls_matrix_type full
_refine_ls_number_parameters 340
_refine_ls_number_reflns 7159
_refine_ls_number_restraints 0
_refine_ls_restrained_S_all 1.025
_refine_ls_R_factor_all 0.0450
_refine_ls_R_factor_gt 0.0317
_refine_ls_shift/su_max 0.001
_refine_ls_shift/su_mean 0.000
_refine_ls_structure_factor_coef Fsqd
_refine_ls_weighting_details 'w=1/[\s^2^(Fo^2^)+(0.0338P)^2^+1.4061P] where P=(Fo^2^+2Fc^2^)/3'
_refine_ls_weighting_scheme calc
_refine_ls_wR_factor_gt 0.0732
_refine_ls_wR_factor_ref 0.0796
_reflns_Friedel_coverage 0.000
_reflns_number_gt 5856
_reflns_number_total 7159
_reflns_threshold_expression 'I > 2\s(I)'
_cod_data_source_file d0cc05694d2.cif
_cod_data_source_block e19mkw11
_cod_depositor_comments 'Adding full bibliography for 7127351--7127357.cif.'
_cod_original_cell_volume 2927.39(13)
_cod_database_code 7127355
_chemical_oxdiff_usercomment 'Yellow block'
_shelx_space_group_comment
;
The symmetry employed for this shelxl refinement is uniquely defined
by the following loop, which should always be used as a source of
symmetry information in preference to the above space-group names.
They are only intended as comments.
;
_olex2_refinement_description
;
1. Fixed Uiso
 At 1.2 times of:
  All C(H) groups, All C(H,H) groups
 At 1.5 times of:
  All C(H,H,H) groups
2.a Secondary CH2 refined with riding coordinates:
 C2(H2A,H2B), C3(H3A,H3B)
2.b Aromatic/amide H refined with riding coordinates:
 C6(H6), C8(H8), C15(H15), C17(H17), C23(H23), C24(H24), C25(H25), C26(H26),
 C27(H27), C29(H29), C30(H30), C31(H31), C32(H32), C33(H33)
2.c Idealised Me refined as rotating group:
 C10(H10A,H10B,H10C), C11(H11A,H11B,H11C), C12(H12A,H12B,H12C), C19(H19A,H19B,
 H19C), C20(H20A,H20B,H20C), C21(H21A,H21B,H21C)
;

loop_
_space_group_symop_operation_xyz
'x, y, z'
'-x, y+1/2, -z+1/2'
'-x, -y, -z'
'x, -y-1/2, z-1/2'

loop_
_atom_site_label
_atom_site_type_symbol
_atom_site_fract_x
_atom_site_fract_y
_atom_site_fract_z
_atom_site_U_iso_or_equiv
_atom_site_adp_type
_atom_site_occupancy
_atom_site_site_symmetry_order
_atom_site_calc_flag
_atom_site_refinement_flags_posn
_atom_site_refinement_flags_adp
_atom_site_refinement_flags_occupancy
_atom_site_disorder_assembly
_atom_site_disorder_group
Cu1 Cu 0.45216(2) 0.42641(2) 0.42807(2) 0.01790(6) Uani 1 1 d . . . . .
P1 P 0.53896(4) 0.45972(2) 0.62241(4) 0.02444(10) Uani 1 1 d . . . . .
N1 N 0.30339(11) 0.31568(7) 0.27347(11) 0.0196(3) Uani 1 1 d . . . . .
N2 N 0.48957(12) 0.30001(7) 0.33800(12) 0.0203(3) Uani 1 1 d . . . . .
C1 C 0.41055(13) 0.34288(8) 0.34117(13) 0.0166(3) Uani 1 1 d . . . . .
C2 C 0.30601(16) 0.25011(10) 0.22134(18) 0.0337(4) Uani 1 1 d . . . . .
H2A H 0.2593 0.2516 0.1371 0.040 Uiso 1 1 calc R . . . .
H2B H 0.2771 0.2137 0.2507 0.040 Uiso 1 1 calc R . . . .
C3 C 0.43655(15) 0.24132(9) 0.26024(15) 0.0261(4) Uani 1 1 d . . . . .
H3A H 0.4665 0.1988 0.3015 0.031 Uiso 1 1 calc R . . . .
H3B H 0.4512 0.2430 0.1946 0.031 Uiso 1 1 calc R . . . .
C4 C 0.61451(14) 0.31079(8) 0.39679(14) 0.0198(3) Uani 1 1 d . . . . .
C5 C 0.68364(15) 0.27737(9) 0.50221(14) 0.0238(3) Uani 1 1 d . . . . .
C6 C 0.80507(16) 0.28492(10) 0.55493(15) 0.0299(4) Uani 1 1 d . . . . .
H6 H 0.8524 0.2620 0.6242 0.036 Uiso 1 1 calc R . . . .
C7 C 0.85791(16) 0.32552(11) 0.50745(16) 0.0333(4) Uani 1 1 d . . . . .
C8 C 0.78619(16) 0.35971(10) 0.40411(16) 0.0305(4) Uani 1 1 d . . . . .
H8 H 0.8209 0.3881 0.3728 0.037 Uiso 1 1 calc R . . . .
C9 C 0.66375(15) 0.35254(8) 0.34623(14) 0.0232(3) Uani 1 1 d . . . . .
C10 C 0.62747(18) 0.23526(10) 0.55764(16) 0.0365(5) Uani 1 1 d . . . . .
H10A H 0.5661 0.2611 0.5606 0.055 Uiso 1 1 calc GR . . . .
H10B H 0.6861 0.2230 0.6352 0.055 Uiso 1 1 calc GR . . . .
H10C H 0.5943 0.1948 0.5125 0.055 Uiso 1 1 calc GR . . . .
C11 C 0.99065(18) 0.33200(16) 0.5674(2) 0.0586(7) Uani 1 1 d . . . . .
H11A H 1.0124 0.3646 0.5268 0.088 Uiso 1 1 calc GR . . . .
H11B H 1.0248 0.2887 0.5674 0.088 Uiso 1 1 calc GR . . . .
H11C H 1.0192 0.3468 0.6462 0.088 Uiso 1 1 calc GR . . . .
C12 C 0.58648(17) 0.38897(9) 0.23367(16) 0.0295(4) Uani 1 1 d . . . . .
H12A H 0.5421 0.3563 0.1739 0.044 Uiso 1 1 calc GR . . . .
H12B H 0.6349 0.4153 0.2117 0.044 Uiso 1 1 calc GR . . . .
H12C H 0.5331 0.4185 0.2436 0.044 Uiso 1 1 calc GR . . . .
C13 C 0.19186(14) 0.34611(8) 0.24305(13) 0.0194(3) Uani 1 1 d . . . . .
C14 C 0.13184(15) 0.32695(9) 0.30196(14) 0.0250(4) Uani 1 1 d . . . . .
C15 C 0.01858(16) 0.35232(10) 0.26361(15) 0.0299(4) Uani 1 1 d . . . . .
H15 H -0.0221 0.3401 0.3028 0.036 Uiso 1 1 calc R . . . .
C16 C -0.03488(15) 0.39528(9) 0.16857(15) 0.0279(4) Uani 1 1 d . . . . .
C17 C 0.02802(15) 0.41439(9) 0.11308(15) 0.0266(4) Uani 1 1 d . . . . .
H17 H -0.0067 0.4440 0.0501 0.032 Uiso 1 1 calc R . . . .
C18 C 0.14157(15) 0.39066(8) 0.14864(14) 0.0227(3) Uani 1 1 d . . . . .
C19 C 0.18814(19) 0.27964(13) 0.40485(18) 0.0456(6) Uani 1 1 d . . . . .
H19A H 0.2003 0.2360 0.3798 0.068 Uiso 1 1 calc GR . . . .
H19B H 0.1372 0.2748 0.4385 0.068 Uiso 1 1 calc GR . . . .
H19C H 0.2628 0.2980 0.4619 0.068 Uiso 1 1 calc GR . . . .
C20 C -0.15932(18) 0.42066(12) 0.1252(2) 0.0462(5) Uani 1 1 d . . . . .
H20A H -0.2022 0.4181 0.0418 0.069 Uiso 1 1 calc GR . . . .
H20B H -0.1570 0.4669 0.1492 0.069 Uiso 1 1 calc GR . . . .
H20C H -0.1979 0.3930 0.1570 0.069 Uiso 1 1 calc GR . . . .
C21 C 0.20923(18) 0.41344(11) 0.08841(18) 0.0371(5) Uani 1 1 d . . . . .
H21A H 0.2750 0.4410 0.1406 0.056 Uiso 1 1 calc GR . . . .
H21B H 0.1582 0.4395 0.0206 0.056 Uiso 1 1 calc GR . . . .
H21C H 0.2376 0.3744 0.0657 0.056 Uiso 1 1 calc GR . . . .
C22 C 0.68643(17) 0.42318(9) 0.70527(14) 0.0266(4) Uani 1 1 d . . . . .
C23 C 0.71248(18) 0.36356(10) 0.77125(16) 0.0326(4) Uani 1 1 d . . . . .
H23 H 0.6520 0.3412 0.7765 0.039 Uiso 1 1 calc R . . . .
C24 C 0.8252(2) 0.33684(11) 0.82872(18) 0.0426(5) Uani 1 1 d . . . . .
H24 H 0.8400 0.2978 0.8737 0.051 Uiso 1 1 calc R . . . .
C25 C 0.9155(2) 0.36792(12) 0.81952(19) 0.0469(6) Uani 1 1 d . . . . .
H25 H 0.9913 0.3497 0.8572 0.056 Uiso 1 1 calc R . . . .
C26 C 0.8929(2) 0.42625(12) 0.7540(2) 0.0474(6) Uani 1 1 d . . . . .
H26 H 0.9535 0.4471 0.7469 0.057 Uiso 1 1 calc R . . . .
C27 C 0.78056(19) 0.45394(10) 0.69885(18) 0.0370(5) Uani 1 1 d . . . . .
H27 H 0.7673 0.4939 0.6565 0.044 Uiso 1 1 calc R . . . .
C28 C 0.46807(16) 0.44264(8) 0.71017(15) 0.0248(4) Uani 1 1 d . . . . .
C29 C 0.52820(18) 0.44143(9) 0.83212(15) 0.0283(4) Uani 1 1 d . . . . .
H29 H 0.6101 0.4453 0.8719 0.034 Uiso 1 1 calc R . . . .
C30 C 0.4680(2) 0.43461(9) 0.89456(19) 0.0402(5) Uani 1 1 d . . . . .
H30 H 0.5100 0.4330 0.9754 0.048 Uiso 1 1 calc R . . . .
C31 C 0.3469(2) 0.43024(10) 0.8382(2) 0.0479(6) Uani 1 1 d . . . . .
H31 H 0.3067 0.4261 0.8804 0.058 Uiso 1 1 calc R . . . .
C32 C 0.2855(2) 0.43202(11) 0.7181(2) 0.0486(6) Uani 1 1 d . . . . .
H32 H 0.2034 0.4297 0.6792 0.058 Uiso 1 1 calc R . . . .
C33 C 0.34514(18) 0.43720(10) 0.65486(18) 0.0364(4) Uani 1 1 d . . . . .
H33 H 0.3024 0.4370 0.5740 0.044 Uiso 1 1 calc R . . . .

loop_
_atom_site_aniso_label
_atom_site_aniso_U_11
_atom_site_aniso_U_22
_atom_site_aniso_U_33
_atom_site_aniso_U_23
_atom_site_aniso_U_13
_atom_site_aniso_U_12
Cu1 0.01783(10) 0.01452(10) 0.01963(10) -0.00445(7) 0.00774(8) -0.00129(7)
P1 0.0374(3) 0.0160(2) 0.01675(19) -0.00177(16) 0.01067(18) -0.00594(18)
N1 0.0176(6) 0.0160(6) 0.0216(6) -0.0066(5) 0.0067(6) -0.0006(5)
N2 0.0186(7) 0.0156(6) 0.0243(7) -0.0064(5) 0.0086(6) -0.0011(5)
C1 0.0191(7) 0.0149(7) 0.0158(7) 0.0008(6) 0.0084(6) 0.0002(6)
C2 0.0239(9) 0.0270(9) 0.0443(11) -0.0193(8) 0.0118(8) -0.0024(7)
C3 0.0249(9) 0.0210(8) 0.0303(9) -0.0111(7) 0.0118(7) -0.0021(7)
C4 0.0180(7) 0.0171(8) 0.0231(8) -0.0044(6) 0.0091(7) 0.0006(6)
C5 0.0260(8) 0.0205(8) 0.0235(8) -0.0033(7) 0.0110(7) -0.0008(7)
C6 0.0245(9) 0.0348(10) 0.0238(8) -0.0027(8) 0.0064(7) 0.0052(8)
C7 0.0191(8) 0.0475(12) 0.0316(9) -0.0137(9) 0.0111(8) -0.0026(8)
C8 0.0286(9) 0.0362(10) 0.0339(9) -0.0070(8) 0.0208(8) -0.0082(8)
C9 0.0269(9) 0.0198(8) 0.0265(8) -0.0039(7) 0.0157(7) 0.0007(7)
C10 0.0403(11) 0.0334(11) 0.0300(9) 0.0036(8) 0.0125(9) -0.0075(9)
C11 0.0217(10) 0.105(2) 0.0453(13) -0.0114(14) 0.0136(10) -0.0090(12)
C12 0.0362(10) 0.0249(9) 0.0316(9) 0.0030(7) 0.0197(8) 0.0032(8)
C13 0.0162(7) 0.0183(8) 0.0191(7) -0.0047(6) 0.0050(6) -0.0013(6)
C14 0.0238(8) 0.0293(9) 0.0207(8) 0.0029(7) 0.0098(7) 0.0027(7)
C15 0.0263(9) 0.0397(11) 0.0279(9) 0.0029(8) 0.0164(8) 0.0032(8)
C16 0.0214(8) 0.0297(9) 0.0297(9) 0.0000(8) 0.0100(7) 0.0025(7)
C17 0.0238(8) 0.0254(9) 0.0255(8) 0.0062(7) 0.0079(7) 0.0042(7)
C18 0.0216(8) 0.0214(8) 0.0230(8) -0.0010(7) 0.0092(7) -0.0028(6)
C19 0.0381(11) 0.0655(15) 0.0353(11) 0.0248(11) 0.0195(10) 0.0142(11)
C20 0.0287(10) 0.0574(14) 0.0525(13) 0.0139(11) 0.0199(10) 0.0147(10)
C21 0.0335(10) 0.0430(12) 0.0389(11) 0.0141(9) 0.0206(9) 0.0027(9)
C22 0.0368(10) 0.0211(8) 0.0220(8) -0.0062(7) 0.0143(8) -0.0056(7)
C23 0.0402(11) 0.0280(10) 0.0312(9) 0.0020(8) 0.0185(9) 0.0003(8)
C24 0.0488(13) 0.0404(12) 0.0353(11) 0.0025(9) 0.0179(10) 0.0107(10)
C25 0.0371(12) 0.0511(14) 0.0450(12) -0.0151(11) 0.0140(10) 0.0056(10)
C26 0.0436(12) 0.0434(13) 0.0648(15) -0.0202(12) 0.0338(12) -0.0134(10)
C27 0.0469(12) 0.0266(10) 0.0445(11) -0.0071(9) 0.0276(10) -0.0077(9)
C28 0.0351(10) 0.0128(7) 0.0246(8) 0.0003(6) 0.0132(8) -0.0018(7)
C29 0.0412(11) 0.0189(8) 0.0233(8) 0.0017(7) 0.0143(8) 0.0023(7)
C30 0.0709(16) 0.0223(10) 0.0399(11) 0.0057(8) 0.0367(12) 0.0088(9)
C31 0.0731(17) 0.0265(11) 0.0715(16) 0.0037(10) 0.0565(15) 0.0018(10)
C32 0.0425(12) 0.0325(12) 0.0791(17) -0.0054(11) 0.0360(13) -0.0057(9)
C33 0.0371(11) 0.0275(10) 0.0367(10) -0.0036(8) 0.0118(9) -0.0061(8)

loop_
_atom_type_symbol
_atom_type_description
_atom_type_scat_dispersion_real
_atom_type_scat_dispersion_imag
_atom_type_scat_source
C C 0.0033 0.0016 'International Tables Vol C Tables 4.2.6.8 and 6.1.1.4'
H H 0.0000 0.0000 'International Tables Vol C Tables 4.2.6.8 and 6.1.1.4'
Cu Cu 0.3201 1.2651 'International Tables Vol C Tables 4.2.6.8 and 6.1.1.4'
N N 0.0061 0.0033 'International Tables Vol C Tables 4.2.6.8 and 6.1.1.4'
P P 0.1023 0.0942 'International Tables Vol C Tables 4.2.6.8 and 6.1.1.4'

loop_
_geom_angle_atom_site_label_1
_geom_angle_atom_site_label_2
_geom_angle_atom_site_label_3
_geom_angle
_geom_angle_site_symmetry_1
_geom_angle_site_symmetry_3
_geom_angle_publ_flag
P1 Cu1 P1 88.712(16) . 3_666 ?
C1 Cu1 P1 133.14(4) . 3_666 ?
C1 Cu1 P1 137.59(5) . . ?
Cu1 P1 Cu1 91.286(16) . 3_666 ?
C22 P1 Cu1 111.28(6) . 3_666 ?
C22 P1 Cu1 110.55(5) . . ?
C28 P1 Cu1 121.30(6) . . ?
C28 P1 Cu1 117.56(6) . 3_666 ?
C28 P1 C22 104.63(8) . . ?
C1 N1 C2 114.12(13) . . ?
C1 N1 C13 126.62(13) . . ?
C13 N1 C2 119.12(13) . . ?
C1 N2 C3 114.17(13) . . ?
C1 N2 C4 124.69(13) . . ?
C4 N2 C3 121.00(13) . . ?
N1 C1 Cu1 129.44(11) . . ?
N2 C1 Cu1 123.91(11) . . ?
N2 C1 N1 106.65(13) . . ?
N1 C2 C3 102.53(13) . . ?
N2 C3 C2 102.21(13) . . ?
C5 C4 N2 118.55(14) . . ?
C9 C4 N2 119.36(14) . . ?
C9 C4 C5 122.07(15) . . ?
C4 C5 C10 120.85(16) . . ?
C6 C5 C4 118.09(16) . . ?
C6 C5 C10 121.04(16) . . ?
C7 C6 C5 121.80(17) . . ?
C6 C7 C8 118.59(16) . . ?
C6 C7 C11 120.07(19) . . ?
C8 C7 C11 121.34(19) . . ?
C7 C8 C9 121.80(17) . . ?
C4 C9 C8 117.59(16) . . ?
C4 C9 C12 120.73(15) . . ?
C8 C9 C12 121.67(16) . . ?
C14 C13 N1 119.54(14) . . ?
C14 C13 C18 121.36(15) . . ?
C18 C13 N1 118.91(14) . . ?
C13 C14 C15 118.50(15) . . ?
C13 C14 C19 120.69(16) . . ?
C15 C14 C19 120.81(16) . . ?
C16 C15 C14 121.56(16) . . ?
C15 C16 C20 121.16(17) . . ?
C17 C16 C15 118.53(16) . . ?
C17 C16 C20 120.31(17) . . ?
C16 C17 C18 121.94(16) . . ?
C13 C18 C21 121.01(16) . . ?
C17 C18 C13 118.08(15) . . ?
C17 C18 C21 120.91(16) . . ?
C23 C22 P1 124.59(15) . . ?
C23 C22 C27 116.44(18) . . ?
C27 C22 P1 118.88(14) . . ?
C24 C23 C22 122.08(19) . . ?
C25 C24 C23 120.0(2) . . ?
C24 C25 C26 119.6(2) . . ?
C25 C26 C27 120.4(2) . . ?
C26 C27 C22 121.5(2) . . ?
C29 C28 P1 123.85(14) . . ?
C33 C28 P1 118.84(14) . . ?
C33 C28 C29 116.97(17) . . ?
C30 C29 C28 121.29(19) . . ?
C31 C30 C29 120.7(2) . . ?
C30 C31 C32 119.1(2) . . ?
C31 C32 C33 120.6(2) . . ?
C32 C33 C28 121.3(2) . . ?

loop_
_geom_bond_atom_site_label_1
_geom_bond_atom_site_label_2
_geom_bond_distance
_geom_bond_site_symmetry_2
_geom_bond_publ_flag
Cu1 P1 2.3558(5) 3_666 ?
Cu1 P1 2.3298(5) . ?
Cu1 C1 1.9234(15) . ?
P1 Cu1 2.3558(5) 3_666 ?
P1 C22 1.824(2) . ?
P1 C28 1.8208(18) . ?
N1 C1 1.3430(19) . ?
N1 C2 1.469(2) . ?
N1 C13 1.429(2) . ?
N2 C1 1.342(2) . ?
N2 C3 1.472(2) . ?
N2 C4 1.430(2) . ?
C2 C3 1.519(2) . ?
C4 C5 1.396(2) . ?
C4 C9 1.391(2) . ?
C5 C6 1.384(2) . ?
C5 C10 1.504(2) . ?
C6 C7 1.382(3) . ?
C7 C8 1.391(3) . ?
C7 C11 1.508(3) . ?
C8 C9 1.393(2) . ?
C9 C12 1.505(2) . ?
C13 C14 1.389(2) . ?
C13 C18 1.396(2) . ?
C14 C15 1.391(2) . ?
C14 C19 1.506(2) . ?
C15 C16 1.384(3) . ?
C16 C17 1.384(3) . ?
C16 C20 1.509(3) . ?
C17 C18 1.389(2) . ?
C18 C21 1.506(2) . ?
C22 C23 1.399(2) . ?
C22 C27 1.400(3) . ?
C23 C24 1.380(3) . ?
C24 C25 1.376(3) . ?
C25 C26 1.378(3) . ?
C26 C27 1.383(3) . ?
C28 C29 1.401(2) . ?
C28 C33 1.396(3) . ?
C29 C30 1.386(3) . ?
C30 C31 1.374(3) . ?
C31 C32 1.381(4) . ?
C32 C33 1.386(3) . ?
